data_7210690
loop_
_publ_author_name
'Jin, Feng'
'Wang, Hui-Zhen'
'Zhang, Ying'
'Wang, Yang'
'Zhang, Jun'
'Kong, Lin'
'Hao, Fu-Ying'
'Yang, Jia-Xiang'
'Wu, Jie-Ying'
'Tian, Yu-Peng'
'Zhou, Hong-Ping'

_publ_section_title
;
 Metal cation- and anion-induced assembly: structures and luminescent
 properties
;
_journal_issue 18
_journal_name_full CrystEngComm
_journal_page_first 3687
_journal_paper_doi 10.1039/c3ce26685k
_journal_volume 15
_journal_year 2013
_chemical_formula_sum 'C53 H40 Co N10 O S2'
_chemical_formula_weight 956.00
_chemical_name_systematic
;
?
;
_space_group_IT_number 2
_symmetry_cell_setting triclinic
_symmetry_space_group_name_Hall '-P 1'
_symmetry_space_group_name_H-M 'P -1'
_atom_sites_solution_hydrogens geom
_atom_sites_solution_primary direct
_atom_sites_solution_secondary difmap
_audit_creation_method SHELXL-97
_cell_angle_alpha 86.325(5)
_cell_angle_beta 71.489(5)
_cell_angle_gamma 87.781(5)
_cell_formula_units_Z 2
_cell_length_a 12.194(5)
_cell_length_b 12.533(5)
_cell_length_c 15.864(5)
_cell_measurement_reflns_used 7054
_cell_measurement_temperature 298(2)
_cell_measurement_theta_max 26.04
_cell_measurement_theta_min 2.18
_cell_volume 2293.9(15)
_computing_cell_refinement 'Bruker SMART'
_computing_data_collection 'Bruker SMART'
_computing_data_reduction 'Bruker SAINT'
_computing_molecular_graphics 'Bruker SHELXTL'
_computing_publication_material 'Bruker SHELXTL'
_computing_structure_refinement 'Bruker SHELXTL'
_computing_structure_solution 'Bruker SHELXTL'
_diffrn_ambient_temperature 298(2)
_diffrn_measured_fraction_theta_full 0.989
_diffrn_measured_fraction_theta_max 0.989
_diffrn_measurement_device_type 'CCD area detector'
_diffrn_measurement_method 'phi and omega scans'
_diffrn_radiation_monochromator graphite
_diffrn_radiation_source 'fine-focus sealed tube'
_diffrn_radiation_type MoK\a
_diffrn_radiation_wavelength 0.71069
_diffrn_reflns_av_R_equivalents 0.0172
_diffrn_reflns_av_sigmaI/netI 0.0279
_diffrn_reflns_limit_h_max 14
_diffrn_reflns_limit_h_min -14
_diffrn_reflns_limit_k_max 14
_diffrn_reflns_limit_k_min -14
_diffrn_reflns_limit_l_max 18
_diffrn_reflns_limit_l_min -17
_diffrn_reflns_number 16421
_diffrn_reflns_theta_full 25.00
_diffrn_reflns_theta_max 25.00
_diffrn_reflns_theta_min 1.36
_exptl_absorpt_coefficient_mu 0.518
_exptl_absorpt_correction_T_max 0.9035
_exptl_absorpt_correction_T_min 0.8602
_exptl_absorpt_correction_type multi-scan
_exptl_absorpt_process_details sadabs
_exptl_crystal_colour red
_exptl_crystal_density_diffrn 1.384
_exptl_crystal_density_method 'not measured'
_exptl_crystal_description column
_exptl_crystal_F_000 990
_exptl_crystal_size_max 0.30
_exptl_crystal_size_mid 0.20
_exptl_crystal_size_min 0.20
_refine_diff_density_max 0.530
_refine_diff_density_min -0.397
_refine_diff_density_rms 0.048
_refine_ls_extinction_method none
_refine_ls_goodness_of_fit_ref 1.087
_refine_ls_hydrogen_treatment constr
_refine_ls_matrix_type full
_refine_ls_number_parameters 606
_refine_ls_number_reflns 7994
_refine_ls_number_restraints 0
_refine_ls_restrained_S_all 1.087
_refine_ls_R_factor_all 0.0487
_refine_ls_R_factor_gt 0.0392
_refine_ls_shift/su_max 0.001
_refine_ls_shift/su_mean 0.000
_refine_ls_structure_factor_coef Fsqd
_refine_ls_weighting_details 'calc w=1/[\s^2^(Fo^2^)+(0.1000P)^2^+0.0000P] where P=(Fo^2^+2Fc^2^)/3'
_refine_ls_weighting_scheme calc
_refine_ls_wR_factor_gt 0.1297
_refine_ls_wR_factor_ref 0.1442
_reflns_number_gt 6690
_reflns_number_total 7994
_reflns_threshold_expression >2sigma(I)
_cod_data_source_file c3ce26685k.txt
_cod_data_source_block jf
_cod_depositor_comments
;
The following automatic conversions were performed:

'_symmetry_cell_setting' value 'Triclinic' changed to 'triclinic'
according to /home/saulius/struct/CIF-dictionaries/cif_core.dic
dictionary named 'cif_core.dic' version 2.4.2 from 2011-04-26.

Automatic conversion script
Id: cif_fix_values 1891 2012-01-12 08:04:46Z andrius 
;
_cod_original_sg_symbol_H-M 'P-1 '
_cod_database_code 7210690

loop_
_symmetry_equiv_pos_as_xyz
'x, y, z'
'-x, -y, -z'

loop_
_atom_site_label
_atom_site_type_symbol
_atom_site_fract_x
_atom_site_fract_y
_atom_site_fract_z
_atom_site_U_iso_or_equiv
_atom_site_adp_type
_atom_site_occupancy
_atom_site_symmetry_multiplicity
_atom_site_calc_flag
_atom_site_refinement_flags
Co1 Co 0.42922(2) 1.06028(2) 0.264223(19) 0.03379(13) Uani 1 1 d .
S1 S 0.07436(7) 1.02650(7) 0.19916(7) 0.0757(3) Uani 1 1 d .
S2 S 0.50416(9) 1.38265(6) 0.38288(6) 0.0743(3) Uani 1 1 d .
N2 N 0.49566(15) 0.91800(14) 0.17541(12) 0.0317(4) Uani 1 1 d .
N6 N 0.56795(15) 0.98482(14) 0.32075(12) 0.0310(4) Uani 1 1 d .
N1 N 0.51550(16) 1.12737(14) 0.13610(12) 0.0355(4) Uani 1 1 d .
C11 C 0.3926(2) 0.77311(17) 0.27791(15) 0.0345(5) Uani 1 1 d .
N9 N 0.27599(19) 1.07789(17) 0.23275(15) 0.0477(5) Uani 1 1 d .
N5 N 0.33884(16) 0.99880(14) 0.39508(12) 0.0355(4) Uani 1 1 d .
C7 C 0.65205(19) 0.87582(17) 0.04304(15) 0.0374(5) Uani 1 1 d .
H7 H 0.7059 0.9002 -0.0100 0.045 Uiso 1 1 calc R
C35 C 0.68288(19) 0.97350(17) 0.27820(15) 0.0335(5) Uani 1 1 d .
C30 C 0.39503(19) 0.93415(17) 0.43842(14) 0.0334(5) Uani 1 1 d .
C32 C 0.5802(2) 0.82763(18) 0.41329(16) 0.0391(5) Uani 1 1 d .
H32 H 0.5431 0.7808 0.4608 0.047 Uiso 1 1 calc R
N3 N 0.9500(2) 0.44127(19) -0.11761(15) 0.0542(6) Uani 1 1 d .
C6 C 0.57639(19) 0.94780(17) 0.09745(14) 0.0324(5) Uani 1 1 d .
N7 N 0.96910(19) 0.43478(16) 0.37012(15) 0.0505(6) Uani 1 1 d .
C45 C 0.8975(2) 0.52875(19) 0.37675(16) 0.0423(6) Uani 1 1 d .
C36 C 0.74102(18) 1.05701(18) 0.20975(15) 0.0363(5) Uani 1 1 d .
C51 C 0.1914(2) 1.05695(19) 0.21955(17) 0.0430(6) Uani 1 1 d .
C31 C 0.52041(19) 0.91426(17) 0.38930(14) 0.0330(5) Uani 1 1 d .
C8 C 0.64672(19) 0.76666(17) 0.06853(16) 0.0365(5) Uani 1 1 d .
C10 C 0.48767(19) 0.81151(17) 0.19863(15) 0.0328(5) Uani 1 1 d .
C17 C 0.7250(2) 0.68452(18) 0.01432(16) 0.0404(5) Uani 1 1 d .
C34 C 0.7469(2) 0.88839(18) 0.29988(16) 0.0383(5) Uani 1 1 d .
H34 H 0.8257 0.8831 0.2695 0.046 Uiso 1 1 calc R
C42 C 0.7630(2) 0.71357(19) 0.37933(16) 0.0417(6) Uani 1 1 d .
C4 C 0.6385(2) 1.10628(19) -0.01290(16) 0.0420(6) Uani 1 1 d .
H4 H 0.6829 1.0617 -0.0560 0.050 Uiso 1 1 calc R
C20 C 0.8731(2) 0.5255(2) -0.07578(17) 0.0462(6) Uani 1 1 d .
C33 C 0.6965(2) 0.81125(18) 0.36555(16) 0.0385(5) Uani 1 1 d .
C9 C 0.5625(2) 0.73669(18) 0.14795(15) 0.0379(5) Uani 1 1 d .
H9 H 0.5562 0.6650 0.1675 0.045 Uiso 1 1 calc R
C5 C 0.57857(19) 1.06426(17) 0.07196(15) 0.0334(5) Uani 1 1 d .
C52 C 0.4562(2) 1.27951(19) 0.34873(16) 0.0433(6) Uani 1 1 d .
C21 C 0.9026(2) 0.6310(2) -0.09580(18) 0.0533(7) Uani 1 1 d .
H21 H 0.9716 0.6493 -0.1394 0.064 Uiso 1 1 calc R
C16 C 0.2812(2) 0.81490(19) 0.29401(17) 0.0447(6) Uani 1 1 d .
H16 H 0.2661 0.8683 0.2555 0.054 Uiso 1 1 calc R
C26 C 0.2274(2) 1.0249(2) 0.43785(17) 0.0442(6) Uani 1 1 d .
H26 H 0.1885 1.0718 0.4089 0.053 Uiso 1 1 calc R
C41 C 0.7176(2) 1.16401(19) 0.22504(18) 0.0445(6) Uani 1 1 d .
H41 H 0.6627 1.1837 0.2777 0.053 Uiso 1 1 calc R
C28 C 0.2268(2) 0.9167(2) 0.56588(17) 0.0493(6) Uani 1 1 d .
H28 H 0.1892 0.8884 0.6230 0.059 Uiso 1 1 calc R
C29 C 0.3413(2) 0.8909(2) 0.52355(16) 0.0443(6) Uani 1 1 d .
H29 H 0.3819 0.8449 0.5518 0.053 Uiso 1 1 calc R
C19 C 0.7700(2) 0.4982(2) -0.01373(19) 0.0520(7) Uani 1 1 d .
H19 H 0.7500 0.4267 -0.0016 0.062 Uiso 1 1 calc R
C44 C 0.9451(2) 0.6270(2) 0.3730(2) 0.0546(7) Uani 1 1 d .
H44 H 1.0223 0.6318 0.3698 0.065 Uiso 1 1 calc R
C37 C 0.8244(2) 1.0289(2) 0.13045(17) 0.0473(6) Uani 1 1 d .
H37 H 0.8428 0.9574 0.1195 0.057 Uiso 1 1 calc R
C27 C 0.1689(2) 0.9850(2) 0.52243(18) 0.0499(6) Uani 1 1 d .
H27 H 0.0918 1.0038 0.5497 0.060 Uiso 1 1 calc R
C18 C 0.6957(2) 0.57648(19) 0.03077(18) 0.0489(6) Uani 1 1 d .
H18 H 0.6253 0.5574 0.0722 0.059 Uiso 1 1 calc R
C22 C 0.8284(2) 0.7100(2) -0.05028(18) 0.0496(6) Uani 1 1 d .
H22 H 0.8486 0.7814 -0.0635 0.059 Uiso 1 1 calc R
C43 C 0.8784(2) 0.7189(2) 0.3739(2) 0.0532(7) Uani 1 1 d .
H43 H 0.9114 0.7853 0.3708 0.064 Uiso 1 1 calc R
C12 C 0.4122(2) 0.69018(19) 0.33475(16) 0.0451(6) Uani 1 1 d .
H12 H 0.4860 0.6599 0.3237 0.054 Uiso 1 1 calc R
N4 N 0.9042(3) 0.3459(2) -0.12653(19) 0.0746(8) Uani 1 1 d .
O1 O 0.4610(2) 0.4828(2) 0.19200(17) 0.0843(7) Uani 1 1 d .
H54 H 0.4715 0.4657 0.2397 0.126 Uiso 1 1 calc R
C2 C 0.5623(2) 1.27840(19) 0.03221(17) 0.0457(6) Uani 1 1 d .
H2 H 0.5533 1.3512 0.0200 0.055 Uiso 1 1 calc R
C53 C 0.3426(4) 0.4929(4) 0.2048(3) 0.1049(14) Uani 1 1 d .
H53A H 0.3011 0.4896 0.2674 0.157 Uiso 1 1 calc R
H53B H 0.3188 0.4359 0.1773 0.157 Uiso 1 1 calc R
H53C H 0.3264 0.5603 0.1784 0.157 Uiso 1 1 calc R
N10 N 0.42555(19) 1.20528(16) 0.32307(14) 0.0474(5) Uani 1 1 d .
N8 N 0.9418(2) 0.3439(2) 0.33942(18) 0.0693(7) Uani 1 1 d .
C47 C 0.7152(2) 0.6131(2) 0.38728(18) 0.0488(6) Uani 1 1 d .
H47 H 0.6369 0.6080 0.3942 0.059 Uiso 1 1 calc R
C3 C 0.6313(2) 1.2151(2) -0.03255(18) 0.0472(6) Uani 1 1 d .
H3 H 0.6723 1.2448 -0.0884 0.057 Uiso 1 1 calc R
C1 C 0.5072(2) 1.23218(18) 0.11504(17) 0.0443(6) Uani 1 1 d .
H1 H 0.4618 1.2757 0.1587 0.053 Uiso 1 1 calc R
C46 C 0.7817(2) 0.5204(2) 0.38516(18) 0.0500(7) Uani 1 1 d .
H46 H 0.7490 0.4537 0.3893 0.060 Uiso 1 1 calc R
C40 C 0.7750(3) 1.2423(2) 0.1628(2) 0.0600(8) Uani 1 1 d .
H40 H 0.7588 1.3140 0.1741 0.072 Uiso 1 1 calc R
C15 C 0.1927(2) 0.7772(2) 0.3675(2) 0.0572(7) Uani 1 1 d .
H15 H 0.1183 0.8059 0.3785 0.069 Uiso 1 1 calc R
C24 C 1.0969(4) 0.3325(3) -0.1601(2) 0.0812(11) Uani 1 1 d .
H24 H 1.1713 0.3029 -0.1762 0.097 Uiso 1 1 calc R
C23 C 1.0645(3) 0.4348(3) -0.1376(2) 0.0776(10) Uani 1 1 d .
H23 H 1.1132 0.4896 -0.1364 0.093 Uiso 1 1 calc R
C38 C 0.8795(2) 1.1084(3) 0.06837(19) 0.0604(8) Uani 1 1 d .
H38 H 0.9333 1.0897 0.0149 0.072 Uiso 1 1 calc R
C50 C 1.0280(3) 0.2758(3) 0.3413(2) 0.0770(10) Uani 1 1 d .
H50 H 1.0332 0.2056 0.3245 0.092 Uiso 1 1 calc R
C13 C 0.3229(3) 0.6529(2) 0.40723(18) 0.0607(8) Uani 1 1 d .
H13 H 0.3365 0.5975 0.4447 0.073 Uiso 1 1 calc R
C39 C 0.8554(3) 1.2147(3) 0.0849(2) 0.0656(9) Uani 1 1 d .
H39 H 0.8936 1.2675 0.0432 0.079 Uiso 1 1 calc R
C14 C 0.2141(3) 0.6972(2) 0.4242(2) 0.0644(8) Uani 1 1 d .
H14 H 0.1547 0.6733 0.4742 0.077 Uiso 1 1 calc R
C48 C 1.0668(3) 0.4226(3) 0.3915(3) 0.0734(9) Uani 1 1 d .
H48 H 1.1007 0.4727 0.4157 0.088 Uiso 1 1 calc R
C49 C 1.1061(3) 0.3211(3) 0.3704(3) 0.0880(12) Uani 1 1 d .
H49 H 1.1742 0.2895 0.3753 0.106 Uiso 1 1 calc R
C25 C 0.9955(4) 0.2822(3) -0.1540(2) 0.0879(13) Uani 1 1 d .
H25 H 0.9923 0.2116 -0.1677 0.106 Uiso 1 1 calc R

loop_
_atom_site_aniso_label
_atom_site_aniso_U_11
_atom_site_aniso_U_22
_atom_site_aniso_U_33
_atom_site_aniso_U_23
_atom_site_aniso_U_13
_atom_site_aniso_U_12
Co1 0.0371(2) 0.02966(19) 0.0352(2) -0.00036(13) -0.01275(14) 0.00158(13)
S1 0.0617(5) 0.0677(5) 0.1145(8) -0.0117(5) -0.0496(5) -0.0051(4)
S2 0.1081(7) 0.0467(4) 0.0790(6) -0.0090(4) -0.0424(5) -0.0130(4)
N2 0.0360(10) 0.0311(9) 0.0305(10) -0.0018(7) -0.0139(8) -0.0018(7)
N6 0.0343(10) 0.0308(9) 0.0294(9) -0.0046(7) -0.0118(8) -0.0002(7)
N1 0.0432(11) 0.0283(9) 0.0383(11) 0.0006(8) -0.0179(9) -0.0011(8)
C11 0.0431(13) 0.0283(11) 0.0321(12) -0.0060(9) -0.0106(10) -0.0053(9)
N9 0.0440(12) 0.0477(12) 0.0532(13) 0.0000(10) -0.0191(10) 0.0039(10)
N5 0.0339(10) 0.0356(10) 0.0367(11) -0.0039(8) -0.0106(8) 0.0021(8)
C7 0.0377(13) 0.0363(12) 0.0348(12) -0.0012(10) -0.0065(10) -0.0034(10)
C35 0.0359(12) 0.0348(11) 0.0321(12) -0.0045(9) -0.0137(10) -0.0010(9)
C30 0.0390(12) 0.0322(11) 0.0306(11) -0.0052(9) -0.0125(10) -0.0017(9)
C32 0.0444(14) 0.0368(12) 0.0376(13) 0.0033(10) -0.0160(11) -0.0006(10)
N3 0.0567(15) 0.0567(14) 0.0429(13) -0.0095(10) -0.0074(11) 0.0153(11)
C6 0.0353(12) 0.0309(11) 0.0333(12) -0.0007(9) -0.0141(10) -0.0033(9)
N7 0.0553(14) 0.0377(12) 0.0532(13) 0.0043(10) -0.0125(11) 0.0101(10)
C45 0.0483(15) 0.0361(13) 0.0410(13) 0.0052(10) -0.0138(11) 0.0048(10)
C36 0.0271(11) 0.0436(13) 0.0387(13) 0.0043(10) -0.0124(10) -0.0020(9)
C51 0.0444(14) 0.0385(13) 0.0461(14) -0.0017(11) -0.0155(12) 0.0076(11)
C31 0.0386(12) 0.0317(11) 0.0312(11) -0.0034(9) -0.0140(10) -0.0031(9)
C8 0.0364(12) 0.0343(12) 0.0403(13) -0.0049(10) -0.0137(10) -0.0016(9)
C10 0.0377(12) 0.0299(11) 0.0334(12) -0.0019(9) -0.0146(10) -0.0013(9)
C17 0.0395(13) 0.0365(12) 0.0432(13) -0.0036(10) -0.0104(11) 0.0015(10)
C34 0.0334(12) 0.0406(13) 0.0408(13) -0.0026(10) -0.0121(10) 0.0043(10)
C42 0.0466(14) 0.0396(13) 0.0400(13) 0.0024(10) -0.0167(11) 0.0045(11)
C4 0.0469(14) 0.0397(13) 0.0389(13) 0.0016(10) -0.0132(11) -0.0050(10)
C20 0.0492(15) 0.0462(14) 0.0417(14) -0.0114(11) -0.0120(12) 0.0116(11)
C33 0.0449(14) 0.0347(12) 0.0402(13) -0.0025(10) -0.0199(11) 0.0028(10)
C9 0.0457(13) 0.0304(11) 0.0374(13) -0.0018(9) -0.0126(11) -0.0023(10)
C5 0.0374(12) 0.0323(11) 0.0345(12) 0.0006(9) -0.0174(10) -0.0022(9)
C52 0.0514(15) 0.0363(13) 0.0402(14) 0.0007(11) -0.0131(12) 0.0067(11)
C21 0.0449(15) 0.0544(16) 0.0488(16) -0.0028(12) 0.0016(12) 0.0016(12)
C16 0.0461(14) 0.0354(12) 0.0513(15) 0.0000(11) -0.0134(12) -0.0073(10)
C26 0.0386(13) 0.0498(14) 0.0432(14) -0.0074(11) -0.0114(11) 0.0069(11)
C41 0.0434(14) 0.0426(14) 0.0475(15) 0.0038(11) -0.0157(12) -0.0018(11)
C28 0.0486(15) 0.0595(16) 0.0359(14) -0.0044(12) -0.0062(12) -0.0107(12)
C29 0.0476(15) 0.0510(14) 0.0340(13) 0.0007(11) -0.0127(11) -0.0014(11)
C19 0.0555(16) 0.0357(13) 0.0576(17) -0.0078(12) -0.0069(13) 0.0015(11)
C44 0.0487(15) 0.0457(15) 0.077(2) 0.0021(13) -0.0329(15) 0.0034(12)
C37 0.0374(13) 0.0570(16) 0.0464(15) -0.0006(12) -0.0126(11) 0.0028(11)
C27 0.0388(14) 0.0594(16) 0.0468(15) -0.0138(12) -0.0050(12) 0.0010(12)
C18 0.0438(14) 0.0395(14) 0.0546(16) -0.0116(11) -0.0014(12) -0.0020(11)
C22 0.0529(16) 0.0379(13) 0.0503(16) -0.0020(11) -0.0052(13) -0.0040(11)
C43 0.0554(16) 0.0391(14) 0.0745(19) -0.0020(13) -0.0343(15) 0.0030(12)
C12 0.0561(15) 0.0404(13) 0.0376(13) -0.0005(10) -0.0135(12) -0.0020(11)
N4 0.085(2) 0.0456(14) 0.0697(18) -0.0117(12) 0.0097(15) 0.0078(13)
O1 0.108(2) 0.0630(15) 0.0709(15) 0.0058(12) -0.0135(14) -0.0158(13)
C2 0.0590(16) 0.0313(12) 0.0532(16) 0.0076(11) -0.0282(13) -0.0053(11)
C53 0.108(3) 0.109(3) 0.108(3) -0.020(3) -0.044(3) -0.009(3)
N10 0.0566(13) 0.0356(11) 0.0488(13) -0.0038(9) -0.0150(10) 0.0002(10)
N8 0.0799(18) 0.0476(14) 0.0734(18) -0.0103(12) -0.0143(15) 0.0110(13)
C47 0.0399(14) 0.0425(14) 0.0606(17) 0.0105(12) -0.0137(12) -0.0005(11)
C3 0.0524(15) 0.0469(14) 0.0435(14) 0.0140(12) -0.0187(12) -0.0126(12)
C1 0.0588(16) 0.0307(12) 0.0455(14) -0.0015(10) -0.0196(12) -0.0007(11)
C46 0.0486(15) 0.0398(14) 0.0565(16) 0.0087(12) -0.0118(13) 0.0003(11)
C40 0.0630(19) 0.0452(15) 0.071(2) 0.0138(14) -0.0228(16) -0.0110(13)
C15 0.0431(15) 0.0526(16) 0.0682(19) -0.0147(14) -0.0034(13) -0.0092(12)
C24 0.082(3) 0.103(3) 0.060(2) -0.0279(19) -0.0257(19) 0.053(2)
C23 0.062(2) 0.111(3) 0.063(2) -0.0363(19) -0.0228(17) 0.0294(19)
C38 0.0388(15) 0.088(2) 0.0453(16) 0.0125(15) -0.0044(12) 0.0006(14)
C50 0.075(2) 0.0492(18) 0.088(3) -0.0060(16) -0.002(2) 0.0199(17)
C13 0.085(2) 0.0509(16) 0.0411(15) 0.0101(12) -0.0139(15) -0.0157(15)
C39 0.0543(18) 0.072(2) 0.068(2) 0.0309(16) -0.0195(16) -0.0170(15)
C14 0.072(2) 0.0597(18) 0.0476(17) -0.0024(14) 0.0030(15) -0.0237(16)
C48 0.063(2) 0.0582(19) 0.105(3) 0.0109(18) -0.0390(19) 0.0086(15)
C49 0.058(2) 0.062(2) 0.130(3) 0.018(2) -0.016(2) 0.0222(17)
C25 0.118(3) 0.058(2) 0.062(2) -0.0105(16) 0.005(2) 0.028(2)

loop_
_atom_type_symbol
_atom_type_description
_atom_type_scat_dispersion_real
_atom_type_scat_dispersion_imag
_atom_type_scat_source
C C 0.0033 0.0016 'International Tables Vol C Tables 4.2.6.8 and 6.1.1.4'
N N 0.0061 0.0033 'International Tables Vol C Tables 4.2.6.8 and 6.1.1.4'
O O 0.0106 0.0060 'International Tables Vol C Tables 4.2.6.8 and 6.1.1.4'
S S 0.1246 0.1234 'International Tables Vol C Tables 4.2.6.8 and 6.1.1.4'
Co Co 0.3494 0.9721 'International Tables Vol C Tables 4.2.6.8 and 6.1.1.4'
H H 0.0000 0.0000 'International Tables Vol C Tables 4.2.6.8 and 6.1.1.4'

loop_
_geom_angle_atom_site_label_1
_geom_angle_atom_site_label_2
_geom_angle_atom_site_label_3
_geom_angle
N9 Co1 N10 99.33(9)
N9 Co1 N1 87.83(8)
N10 Co1 N1 92.47(8)
N9 Co1 N5 91.34(8)
N10 Co1 N5 85.48(8)
N1 Co1 N5 177.64(7)
N9 Co1 N6 159.69(8)
N10 Co1 N6 93.58(8)
N1 Co1 N6 107.32(7)
N5 Co1 N6 74.02(7)
N9 Co1 N2 93.87(8)
N10 Co1 N2 160.79(8)
N1 Co1 N2 74.05(7)
N5 Co1 N2 108.22(7)
N6 Co1 N2 77.97(6)
C6 N2 C10 116.92(18)
C6 N2 Co1 111.96(13)
C10 N2 Co1 128.80(14)
C31 N6 C35 117.01(18)
C31 N6 Co1 110.71(14)
C35 N6 Co1 127.75(14)
C1 N1 C5 118.1(2)
C1 N1 Co1 121.84(16)
C5 N1 Co1 119.99(14)
C16 C11 C12 118.9(2)
C16 C11 C10 120.5(2)
C12 C11 C10 120.5(2)
C51 N9 Co1 160.8(2)
C30 N5 C26 118.1(2)
C30 N5 Co1 119.06(15)
C26 N5 Co1 122.85(16)
C6 C7 C8 119.8(2)
C6 C7 H7 120.1
C8 C7 H7 120.1
N6 C35 C34 121.4(2)
N6 C35 C36 118.55(19)
C34 C35 C36 120.0(2)
N5 C30 C29 122.1(2)
N5 C30 C31 115.22(19)
C29 C30 C31 122.7(2)
C31 C32 C33 119.4(2)
C31 C32 H32 120.3
C33 C32 H32 120.3
C23 N3 N4 111.9(3)
C23 N3 C20 128.4(3)
N4 N3 C20 118.8(2)
N2 C6 C7 123.33(19)
N2 C6 C5 115.42(18)
C7 C6 C5 121.2(2)
C48 N7 N8 111.9(2)
C48 N7 C45 127.2(3)
N8 N7 C45 121.0(2)
C44 C45 C46 120.5(2)
C44 C45 N7 119.4(2)
C46 C45 N7 120.0(2)
C41 C36 C37 118.8(2)
C41 C36 C35 120.5(2)
C37 C36 C35 120.6(2)
N9 C51 S1 178.8(3)
N6 C31 C32 123.7(2)
N6 C31 C30 115.27(18)
C32 C31 C30 121.0(2)
C9 C8 C7 116.5(2)
C9 C8 C17 120.4(2)
C7 C8 C17 123.1(2)
N2 C10 C9 122.0(2)
N2 C10 C11 119.30(19)
C9 C10 C11 118.6(2)
C22 C17 C18 117.9(2)
C22 C17 C8 122.6(2)
C18 C17 C8 119.4(2)
C33 C34 C35 121.6(2)
C33 C34 H34 119.2
C35 C34 H34 119.2
C43 C42 C47 118.1(2)
C43 C42 C33 121.0(2)
C47 C42 C33 120.5(2)
C3 C4 C5 119.4(2)
C3 C4 H4 120.3
C5 C4 H4 120.3
C19 C20 C21 120.6(2)
C19 C20 N3 118.2(2)
C21 C20 N3 121.2(2)
C34 C33 C32 116.6(2)
C34 C33 C42 120.5(2)
C32 C33 C42 122.8(2)
C10 C9 C8 121.4(2)
C10 C9 H9 119.3
C8 C9 H9 119.3
N1 C5 C4 121.5(2)
N1 C5 C6 115.48(19)
C4 C5 C6 123.0(2)
N10 C52 S2 177.9(2)
C20 C21 C22 119.4(2)
C20 C21 H21 120.3
C22 C21 H21 120.3
C15 C16 C11 120.0(2)
C15 C16 H16 120.0
C11 C16 H16 120.0
N5 C26 C27 122.8(2)
N5 C26 H26 118.6
C27 C26 H26 118.6
C36 C41 C40 120.7(3)
C36 C41 H41 119.7
C40 C41 H41 119.7
C27 C28 C29 119.1(2)
C27 C28 H28 120.5
C29 C28 H28 120.5
C28 C29 C30 119.2(2)
C28 C29 H29 120.4
C30 C29 H29 120.4
C20 C19 C18 120.1(2)
C20 C19 H19 120.0
C18 C19 H19 120.0
C45 C44 C43 120.0(3)
C45 C44 H44 120.0
C43 C44 H44 120.0
C38 C37 C36 119.6(3)
C38 C37 H37 120.2
C36 C37 H37 120.2
C28 C27 C26 118.7(2)
C28 C27 H27 120.7
C26 C27 H27 120.7
C19 C18 C17 120.8(2)
C19 C18 H18 119.6
C17 C18 H18 119.6
C17 C22 C21 121.2(2)
C17 C22 H22 119.4
C21 C22 H22 119.4
C44 C43 C42 121.0(3)
C44 C43 H43 119.5
C42 C43 H43 119.5
C13 C12 C11 120.3(3)
C13 C12 H12 119.8
C11 C12 H12 119.8
C25 N4 N3 103.7(3)
C53 O1 H54 109.5
C1 C2 C3 118.8(2)
C1 C2 H2 120.6
C3 C2 H2 120.6
O1 C53 H53A 109.5
O1 C53 H53B 109.5
H53A C53 H53B 109.5
O1 C53 H53C 109.5
H53A C53 H53C 109.5
H53B C53 H53C 109.5
C52 N10 Co1 160.9(2)
C50 N8 N7 103.7(3)
C46 C47 C42 121.4(2)
C46 C47 H47 119.3
C42 C47 H47 119.3
C2 C3 C4 118.7(2)
C2 C3 H3 120.6
C4 C3 H3 120.6
N1 C1 C2 123.3(2)
N1 C1 H1 118.4
C2 C1 H1 118.4
C45 C46 C47 119.0(2)
C45 C46 H46 120.5
C47 C46 H46 120.5
C39 C40 C41 120.4(3)
C39 C40 H40 119.8
C41 C40 H40 119.8
C14 C15 C16 120.4(3)
C14 C15 H15 119.8
C16 C15 H15 119.8
C23 C24 C25 105.3(3)
C23 C24 H24 127.3
C25 C24 H24 127.3
N3 C23 C24 106.9(4)
N3 C23 H23 126.5
C24 C23 H23 126.5
C39 C38 C37 120.8(3)
C39 C38 H38 119.6
C37 C38 H38 119.6
N8 C50 C49 111.7(3)
N8 C50 H50 124.2
C49 C50 H50 124.2
C14 C13 C12 120.2(3)
C14 C13 H13 119.9
C12 C13 H13 119.9
C40 C39 C38 119.7(3)
C40 C39 H39 120.1
C38 C39 H39 120.1
C13 C14 C15 120.1(3)
C13 C14 H14 119.9
C15 C14 H14 119.9
N7 C48 C49 105.6(3)
N7 C48 H48 127.2
C49 C48 H48 127.2
C50 C49 C48 107.1(3)
C50 C49 H49 126.5
C48 C49 H49 126.5
N4 C25 C24 112.1(3)
N4 C25 H25 123.9
C24 C25 H25 123.9

loop_
_geom_bond_atom_site_label_1
_geom_bond_atom_site_label_2
_geom_bond_distance
Co1 N9 2.082(2)
Co1 N10 2.088(2)
Co1 N1 2.1064(19)
Co1 N5 2.1274(19)
Co1 N6 2.3002(18)
Co1 N2 2.3037(19)
S1 C51 1.624(3)
S2 C52 1.630(3)
N2 C6 1.354(3)
N2 C10 1.360(3)
N6 C31 1.348(3)
N6 C35 1.355(3)
N1 C1 1.343(3)
N1 C5 1.346(3)
C11 C16 1.388(3)
C11 C12 1.396(3)
C11 C10 1.482(3)
N9 C51 1.158(3)
N5 C30 1.335(3)
N5 C26 1.350(3)
C7 C6 1.393(3)
C7 C8 1.399(3)
C7 H7 0.9300
C35 C34 1.388(3)
C35 C36 1.483(3)
C30 C29 1.385(3)
C30 C31 1.499(3)
C32 C31 1.385(3)
C32 C33 1.394(3)
C32 H32 0.9300
N3 C23 1.330(4)
N3 N4 1.373(4)
N3 C20 1.433(3)
C6 C5 1.488(3)
N7 C48 1.339(4)
N7 N8 1.360(3)
N7 C45 1.428(3)
C45 C44 1.372(4)
C45 C46 1.383(4)
C36 C41 1.381(3)
C36 C37 1.399(3)
C8 C9 1.389(3)
C8 C17 1.492(3)
C10 C9 1.387(3)
C17 C22 1.382(3)
C17 C18 1.401(3)
C34 C33 1.381(3)
C34 H34 0.9300
C42 C43 1.386(4)
C42 C47 1.389(4)
C42 C33 1.485(3)
C4 C3 1.385(3)
C4 C5 1.392(3)
C4 H4 0.9300
C20 C19 1.367(4)
C20 C21 1.375(4)
C9 H9 0.9300
C52 N10 1.159(3)
C21 C22 1.388(4)
C21 H21 0.9300
C16 C15 1.385(4)
C16 H16 0.9300
C26 C27 1.376(4)
C26 H26 0.9300
C41 C40 1.384(4)
C41 H41 0.9300
C28 C27 1.375(4)
C28 C29 1.380(4)
C28 H28 0.9300
C29 H29 0.9300
C19 C18 1.377(3)
C19 H19 0.9300
C44 C43 1.383(3)
C44 H44 0.9300
C37 C38 1.385(4)
C37 H37 0.9300
C27 H27 0.9300
C18 H18 0.9300
C22 H22 0.9300
C43 H43 0.9300
C12 C13 1.380(4)
C12 H12 0.9300
N4 C25 1.318(4)
O1 C53 1.394(5)
O1 H54 0.8200
C2 C1 1.373(4)
C2 C3 1.377(4)
C2 H2 0.9300
C53 H53A 0.9600
C53 H53B 0.9600
C53 H53C 0.9600
N8 C50 1.335(4)
C47 C46 1.387(3)
C47 H47 0.9300
C3 H3 0.9300
C1 H1 0.9300
C46 H46 0.9300
C40 C39 1.367(4)
C40 H40 0.9300
C15 C14 1.377(5)
C15 H15 0.9300
C24 C23 1.362(5)
C24 C25 1.382(6)
C24 H24 0.9300
C23 H23 0.9300
C38 C39 1.376(4)
C38 H38 0.9300
C50 C49 1.341(5)
C50 H50 0.9300
C13 C14 1.369(4)
C13 H13 0.9300
C39 H39 0.9300
C14 H14 0.9300
C48 C49 1.365(5)
C48 H48 0.9300
C49 H49 0.9300
C25 H25 0.9300

loop_
_geom_torsion_atom_site_label_1
_geom_torsion_atom_site_label_2
_geom_torsion_atom_site_label_3
_geom_torsion_atom_site_label_4
_geom_torsion
N9 Co1 N2 C6 101.92(15)
N10 Co1 N2 C6 -31.5(3)
N1 Co1 N2 C6 15.29(14)
N5 Co1 N2 C6 -165.39(14)
N6 Co1 N2 C6 -96.88(14)
N9 Co1 N2 C10 -96.16(18)
N10 Co1 N2 C10 130.4(2)
N1 Co1 N2 C10 177.21(19)
N5 Co1 N2 C10 -3.47(19)
N6 Co1 N2 C10 65.04(18)
N9 Co1 N6 C31 -25.1(3)
N10 Co1 N6 C31 104.47(15)
N1 Co1 N6 C31 -161.82(14)
N5 Co1 N6 C31 20.22(14)
N2 Co1 N6 C31 -92.96(15)
N9 Co1 N6 C35 130.0(2)
N10 Co1 N6 C35 -100.46(18)
N1 Co1 N6 C35 -6.75(18)
N5 Co1 N6 C35 175.28(18)
N2 Co1 N6 C35 62.10(17)
N9 Co1 N1 C1 73.82(19)
N10 Co1 N1 C1 -25.43(19)
N5 Co1 N1 C1 4.2(18)
N6 Co1 N1 C1 -119.96(18)
N2 Co1 N1 C1 168.46(19)
N9 Co1 N1 C5 -104.33(17)
N10 Co1 N1 C5 156.42(17)
N5 Co1 N1 C5 -173.9(16)
N6 Co1 N1 C5 61.89(17)
N2 Co1 N1 C5 -9.68(16)
N10 Co1 N9 C51 -148.5(6)
N1 Co1 N9 C51 119.3(6)
N5 Co1 N9 C51 -62.9(6)
N6 Co1 N9 C51 -19.8(8)
N2 Co1 N9 C51 45.5(6)
N9 Co1 N5 C30 154.16(17)
N10 Co1 N5 C30 -106.59(17)
N1 Co1 N5 C30 -136.3(16)
N6 Co1 N5 C30 -11.55(16)
N2 Co1 N5 C30 59.64(18)
N9 Co1 N5 C26 -27.96(19)
N10 Co1 N5 C26 71.29(19)
N1 Co1 N5 C26 41.5(18)
N6 Co1 N5 C26 166.33(19)
N2 Co1 N5 C26 -122.48(18)
C31 N6 C35 C34 4.7(3)
Co1 N6 C35 C34 -149.02(18)
C31 N6 C35 C36 -172.7(2)
Co1 N6 C35 C36 33.5(3)
C26 N5 C30 C29 2.4(3)
Co1 N5 C30 C29 -179.65(17)
C26 N5 C30 C31 -176.19(19)
Co1 N5 C30 C31 1.8(3)
C10 N2 C6 C7 -2.1(3)
Co1 N2 C6 C7 162.15(18)
C10 N2 C6 C5 176.98(18)
Co1 N2 C6 C5 -18.8(2)
C8 C7 C6 N2 -0.2(3)
C8 C7 C6 C5 -179.2(2)
C48 N7 C45 C44 25.8(4)
N8 N7 C45 C44 -154.2(3)
C48 N7 C45 C46 -155.5(3)
N8 N7 C45 C46 24.5(4)
N6 C35 C36 C41 43.7(3)
C34 C35 C36 C41 -133.8(2)
N6 C35 C36 C37 -139.4(2)
C34 C35 C36 C37 43.1(3)
Co1 N9 C51 S1 -71(13)
C35 N6 C31 C32 -5.2(3)
Co1 N6 C31 C32 152.84(19)
C35 N6 C31 C30 175.97(18)
Co1 N6 C31 C30 -26.0(2)
C33 C32 C31 N6 0.7(4)
C33 C32 C31 C30 179.5(2)
N5 C30 C31 N6 17.6(3)
C29 C30 C31 N6 -160.9(2)
N5 C30 C31 C32 -161.3(2)
C29 C30 C31 C32 20.2(3)
C6 C7 C8 C9 1.1(3)
C6 C7 C8 C17 -179.7(2)
C6 N2 C10 C9 3.6(3)
Co1 N2 C10 C9 -157.61(17)
C6 N2 C10 C11 -173.24(19)
Co1 N2 C10 C11 25.6(3)
C16 C11 C10 N2 42.3(3)
C12 C11 C10 N2 -141.3(2)
C16 C11 C10 C9 -134.6(2)
C12 C11 C10 C9 41.7(3)
C9 C8 C17 C22 -161.6(2)
C7 C8 C17 C22 19.2(4)
C9 C8 C17 C18 16.2(3)
C7 C8 C17 C18 -163.1(2)
N6 C35 C34 C33 0.2(4)
C36 C35 C34 C33 177.6(2)
C23 N3 C20 C19 -139.4(3)
N4 N3 C20 C19 28.5(4)
C23 N3 C20 C21 39.2(4)
N4 N3 C20 C21 -152.9(3)
C35 C34 C33 C32 -4.7(4)
C35 C34 C33 C42 171.8(2)
C31 C32 C33 C34 4.2(3)
C31 C32 C33 C42 -172.2(2)
C43 C42 C33 C34 40.1(4)
C47 C42 C33 C34 -132.1(3)
C43 C42 C33 C32 -143.7(3)
C47 C42 C33 C32 44.2(4)
N2 C10 C9 C8 -2.8(4)
C11 C10 C9 C8 174.1(2)
C7 C8 C9 C10 0.3(3)
C17 C8 C9 C10 -178.9(2)
C1 N1 C5 C4 3.0(3)
Co1 N1 C5 C4 -178.74(17)
C1 N1 C5 C6 -175.1(2)
Co1 N1 C5 C6 3.1(3)
C3 C4 C5 N1 -1.3(3)
C3 C4 C5 C6 176.7(2)
N2 C6 C5 N1 11.6(3)
C7 C6 C5 N1 -169.3(2)
N2 C6 C5 C4 -166.6(2)
C7 C6 C5 C4 12.5(3)
C19 C20 C21 C22 2.1(4)
N3 C20 C21 C22 -176.5(3)
C12 C11 C16 C15 2.5(4)
C10 C11 C16 C15 178.9(2)
C30 N5 C26 C27 -2.2(4)
Co1 N5 C26 C27 179.90(19)
C37 C36 C41 C40 0.4(4)
C35 C36 C41 C40 177.4(2)
C27 C28 C29 C30 -0.1(4)
N5 C30 C29 C28 -1.3(4)
C31 C30 C29 C28 177.2(2)
C21 C20 C19 C18 -1.4(4)
N3 C20 C19 C18 177.2(3)
C46 C45 C44 C43 -2.7(4)
N7 C45 C44 C43 176.1(3)
C41 C36 C37 C38 -1.5(4)
C35 C36 C37 C38 -178.5(2)
C29 C28 C27 C26 0.2(4)
N5 C26 C27 C28 0.9(4)
C20 C19 C18 C17 -0.9(4)
C22 C17 C18 C19 2.5(4)
C8 C17 C18 C19 -175.4(2)
C18 C17 C22 C21 -1.8(4)
C8 C17 C22 C21 176.0(2)
C20 C21 C22 C17 -0.5(4)
C45 C44 C43 C42 0.5(4)
C47 C42 C43 C44 2.4(4)
C33 C42 C43 C44 -169.9(3)
C16 C11 C12 C13 -2.0(4)
C10 C11 C12 C13 -178.4(2)
C23 N3 N4 C25 -1.0(4)
C20 N3 N4 C25 -170.8(3)
S2 C52 N10 Co1 10(7)
N9 Co1 N10 C52 -156.7(6)
N1 Co1 N10 C52 -68.5(6)
N5 Co1 N10 C52 112.7(6)
N6 Co1 N10 C52 39.1(6)
N2 Co1 N10 C52 -23.9(8)
C48 N7 N8 C50 -1.1(3)
C45 N7 N8 C50 178.9(2)
C43 C42 C47 C46 -3.4(4)
C33 C42 C47 C46 169.0(2)
C1 C2 C3 C4 2.8(4)
C5 C4 C3 C2 -1.6(4)
C5 N1 C1 C2 -1.8(4)
Co1 N1 C1 C2 179.98(19)
C3 C2 C1 N1 -1.1(4)
C44 C45 C46 C47 1.7(4)
N7 C45 C46 C47 -177.0(2)
C42 C47 C46 C45 1.3(4)
C36 C41 C40 C39 0.4(4)
C11 C16 C15 C14 -0.8(4)
N4 N3 C23 C24 -0.3(4)
C20 N3 C23 C24 168.3(3)
C25 C24 C23 N3 1.4(4)
C36 C37 C38 C39 1.8(4)
N7 N8 C50 C49 -0.7(4)
C11 C12 C13 C14 -0.2(4)
C41 C40 C39 C38 -0.2(5)
C37 C38 C39 C40 -1.0(5)
C12 C13 C14 C15 2.0(5)
C16 C15 C14 C13 -1.4(5)
N8 N7 C48 C49 2.4(4)
C45 N7 C48 C49 -177.6(3)
N8 C50 C49 C48 2.2(5)
N7 C48 C49 C50 -2.7(4)
N3 N4 C25 C24 1.9(4)
C23 C24 C25 N4 -2.1(4)
